data_4313652
loop_
_publ_author_name
'Richard D. Adams'
'Burjor Captain'
'O-Sung Kwon'
'Shaobin Miao'

_publ_section_title
;
 New Disulfido Molybdenum-Manganese Complexes Exhibit Facile Addition of
 Small Molecules to the Sulfur Atoms
;
_journal_name_full 'Inorganic Chemistry'
_journal_page_first 3356
_journal_page_last 3365
_journal_paper_doi 10.1021/ic030034i
_journal_volume 42
_journal_year 2003
_chemical_formula_sum 'C18 H5 Mn3 Mo O13 S2'
_chemical_formula_weight 754.10
_chemical_name_systematic
;
  ?
;
_space_group_IT_number 14
_symmetry_cell_setting monoclinic
_symmetry_space_group_name_Hall '-P 2yn'
_symmetry_space_group_name_H-M 'P 1 21/n 1'
_atom_sites_solution_hydrogens geom
_atom_sites_solution_primary direct
_atom_sites_solution_secondary difmap
_audit_creation_method SHELXL-97
_cell_angle_alpha 90.00
_cell_angle_beta 103.5760(10)
_cell_angle_gamma 90.00
_cell_formula_units_Z 4
_cell_length_a 9.4646(5)
_cell_length_b 15.8502(9)
_cell_length_c 16.9337(9)
_cell_measurement_reflns_used 3907
_cell_measurement_temperature 173(2)
_cell_measurement_theta_max 27.17
_cell_measurement_theta_min 2.56
_cell_volume 2469.3(2)
_computing_cell_refinement 'SAINT+ NT V6.02a (Bruker, 1998)'
_computing_data_collection 'SMART NT V5.619 (Bruker, 2000)'
_computing_data_reduction 'SAINT+ NT V6.02a'
_computing_molecular_graphics 'SHELXTL V5.1 (Sheldrick, 1997)'
_computing_publication_material 'SHELXTL V5.1'
_computing_structure_refinement 'SHELXL-97 (Sheldrick, 1997)'
_computing_structure_solution 'SHELXS-97 (Sheldrick, 1990)'
_diffrn_ambient_temperature 173(2)
_diffrn_measured_fraction_theta_full 1.000
_diffrn_measured_fraction_theta_max 1.000
_diffrn_measurement_device_type 'Bruker SMART APEX CCD diffractometer'
_diffrn_measurement_method 'omega scans'
_diffrn_radiation_monochromator graphite
_diffrn_radiation_source 'fine-focus sealed tube'
_diffrn_radiation_type MoK\a
_diffrn_radiation_wavelength 0.71073
_diffrn_reflns_av_R_equivalents 0.0383
_diffrn_reflns_av_sigmaI/netI 0.0415
_diffrn_reflns_limit_h_max 11
_diffrn_reflns_limit_h_min -9
_diffrn_reflns_limit_k_max 19
_diffrn_reflns_limit_k_min -19
_diffrn_reflns_limit_l_max 14
_diffrn_reflns_limit_l_min -20
_diffrn_reflns_number 15852
_diffrn_reflns_theta_full 26.02
_diffrn_reflns_theta_max 26.02
_diffrn_reflns_theta_min 1.78
_diffrn_standards_decay_% <1%
_exptl_absorpt_coefficient_mu 2.228
_exptl_absorpt_correction_T_max 1.000
_exptl_absorpt_correction_T_min 0.832
_exptl_absorpt_correction_type multi-scan
_exptl_absorpt_process_details '(SADABS, Bruker, 1997)'
_exptl_crystal_colour red
_exptl_crystal_density_diffrn 2.028
_exptl_crystal_density_meas 0
_exptl_crystal_density_method 'not measured'
_exptl_crystal_description needle
_exptl_crystal_F_000 1464
_exptl_crystal_size_max 0.40
_exptl_crystal_size_mid 0.20
_exptl_crystal_size_min 0.08
_refine_diff_density_max 0.618
_refine_diff_density_min -0.448
_refine_diff_density_rms 0.094
_refine_ls_extinction_method none
_refine_ls_goodness_of_fit_ref 1.087
_refine_ls_hydrogen_treatment mixed
_refine_ls_matrix_type full
_refine_ls_number_parameters 334
_refine_ls_number_reflns 4870
_refine_ls_number_restraints 0
_refine_ls_restrained_S_all 1.087
_refine_ls_R_factor_all 0.0438
_refine_ls_R_factor_gt 0.0346
_refine_ls_shift/su_max 0.001
_refine_ls_shift/su_mean 0.000
_refine_ls_structure_factor_coef Fsqd
_refine_ls_weighting_details 'calc w=1/[\s^2^(Fo^2^)+(0.0324P)^2^+0.3820P] where P=(Fo^2^+2Fc^2^)/3'
_refine_ls_weighting_scheme calc
_refine_ls_wR_factor_gt 0.0723
_refine_ls_wR_factor_ref 0.0756
_reflns_number_gt 4180
_reflns_number_total 4870
_reflns_threshold_expression >2sigma(I)
_cod_data_source_file ic030034i_03.cif
_cod_data_source_block miaocpms
_cod_depositor_comments
;
The following automatic conversions were performed:

'_symmetry_cell_setting' value 'Monoclinic' changed to 'monoclinic'
according to the built-in table from CIF Core dictionary named
'cif_core.dic' version 2.4.1 from 2010-06-29.

Automatic conversion script
Id: cif_fix_values 1646 2011-03-28 12:23:43Z adriana 
;
_cod_database_code 4313652

loop_
_symmetry_equiv_pos_as_xyz
'x, y, z'
'-x+1/2, y+1/2, -z+1/2'
'-x, -y, -z'
'x-1/2, -y-1/2, z-1/2'

loop_
_atom_site_label
_atom_site_type_symbol
_atom_site_fract_x
_atom_site_fract_y
_atom_site_fract_z
_atom_site_U_iso_or_equiv
_atom_site_adp_type
_atom_site_occupancy
_atom_site_symmetry_multiplicity
_atom_site_calc_flag
_atom_site_refinement_flags
_atom_site_disorder_assembly
_atom_site_disorder_group
Mn1 Mn 0.51606(5) 0.16177(3) 0.29956(3) 0.02233(13) Uani 1 1 d . . .
Mn2 Mn 0.44855(5) 0.37467(3) 0.14324(3) 0.02035(12) Uani 1 1 d . . .
Mn3 Mn 0.77220(5) 0.24754(3) 0.31500(3) 0.02189(13) Uani 1 1 d . . .
Mo1 Mo 0.44255(3) 0.295746(18) 0.392735(16) 0.01997(9) Uani 1 1 d . . .
S1 S 0.54286(8) 0.30197(5) 0.26986(5) 0.01816(17) Uani 1 1 d . . .
S2 S 0.66770(9) 0.21251(5) 0.41805(5) 0.02235(18) Uani 1 1 d . . .
O10 O 0.4478(3) 0.00683(18) 0.38002(19) 0.0537(8) Uani 1 1 d . . .
O11 O 0.6925(4) 0.06191(18) 0.21200(19) 0.0554(8) Uani 1 1 d . . .
O12 O 0.2745(3) 0.13298(18) 0.15771(16) 0.0483(8) Uani 1 1 d . . .
O20 O 0.3430(3) 0.14471(18) 0.48878(17) 0.0444(7) Uani 1 1 d . . .
O21 O 0.1402(3) 0.2545(2) 0.27729(16) 0.0483(8) Uani 1 1 d . . .
O30 O 0.5116(3) 0.21962(18) 0.05472(16) 0.0445(7) Uani 1 1 d . . .
O31 O 0.7569(3) 0.43237(18) 0.15878(16) 0.0426(7) Uani 1 1 d . . .
O32 O 0.3409(3) 0.47476(16) -0.00678(14) 0.0368(6) Uani 1 1 d . . .
O33 O 0.3881(3) 0.52560(18) 0.23669(16) 0.0487(8) Uani 1 1 d . . .
O34 O 0.1396(3) 0.31724(17) 0.12160(15) 0.0373(6) Uani 1 1 d . . .
O40 O 0.8450(3) 0.24024(19) 0.15455(16) 0.0432(7) Uani 1 1 d . . .
O41 O 1.0106(3) 0.13240(18) 0.38822(18) 0.0489(8) Uani 1 1 d . . .
O42 O 0.9630(3) 0.39135(19) 0.37125(19) 0.0533(8) Uani 1 1 d . . .
C1 C 0.4736(4) 0.3601(2) 0.5165(2) 0.0315(8) Uani 1 1 d . . .
H1 H 0.4918 0.3268 0.5644 0.038 Uiso 1 1 calc R . .
C2 C 0.3344(4) 0.3820(2) 0.4683(2) 0.0357(9) Uani 1 1 d . . .
H2 H 0.2432 0.3672 0.4786 0.043 Uiso 1 1 calc R . .
C3 C 0.3570(4) 0.4301(2) 0.4020(2) 0.0353(9) Uani 1 1 d . . .
H3 H 0.2831 0.4525 0.3591 0.042 Uiso 1 1 calc R . .
C4 C 0.5080(4) 0.4391(2) 0.4105(2) 0.0316(8) Uani 1 1 d . . .
H4 H 0.5535 0.4690 0.3746 0.038 Uiso 1 1 calc R . .
C5 C 0.5799(4) 0.3962(2) 0.4811(2) 0.0301(8) Uani 1 1 d . . .
H5 H 0.6821 0.3922 0.5014 0.036 Uiso 1 1 calc R . .
C10 C 0.4760(4) 0.0674(2) 0.3503(2) 0.0334(9) Uani 1 1 d . . .
C11 C 0.6308(4) 0.1039(2) 0.2480(2) 0.0353(9) Uani 1 1 d . . .
C12 C 0.3665(4) 0.1449(2) 0.2142(2) 0.0313(8) Uani 1 1 d . . .
C20 C 0.3806(4) 0.1970(2) 0.4532(2) 0.0291(8) Uani 1 1 d . . .
C21 C 0.2538(4) 0.2678(3) 0.3170(2) 0.0331(9) Uani 1 1 d . . .
C30 C 0.4875(4) 0.2778(2) 0.0879(2) 0.0276(8) Uani 1 1 d . . .
C31 C 0.6413(4) 0.4115(2) 0.1532(2) 0.0281(8) Uani 1 1 d . . .
C32 C 0.3835(4) 0.4353(2) 0.0494(2) 0.0268(8) Uani 1 1 d . . .
C33 C 0.4115(4) 0.4683(2) 0.2026(2) 0.0306(8) Uani 1 1 d . . .
C34 C 0.2567(4) 0.3369(2) 0.1324(2) 0.0268(8) Uani 1 1 d . . .
C40 C 0.8170(4) 0.2446(2) 0.2173(2) 0.0289(8) Uani 1 1 d . . .
C41 C 0.9187(4) 0.1768(2) 0.3582(2) 0.0311(8) Uani 1 1 d . . .
C42 C 0.8867(4) 0.3357(2) 0.3485(2) 0.0321(9) Uani 1 1 d . . .

loop_
_atom_site_aniso_label
_atom_site_aniso_U_11
_atom_site_aniso_U_22
_atom_site_aniso_U_33
_atom_site_aniso_U_23
_atom_site_aniso_U_13
_atom_site_aniso_U_12
Mn1 0.0238(3) 0.0207(3) 0.0216(3) 0.0018(2) 0.0036(2) -0.0017(2)
Mn2 0.0228(3) 0.0216(3) 0.0156(3) 0.00266(19) 0.0024(2) -0.0015(2)
Mn3 0.0172(3) 0.0275(3) 0.0215(3) 0.0025(2) 0.0056(2) 0.0022(2)
Mo1 0.01728(15) 0.02615(16) 0.01660(15) 0.00223(11) 0.00422(11) 0.00175(12)
S1 0.0170(4) 0.0213(4) 0.0157(4) 0.0016(3) 0.0029(3) -0.0007(3)
S2 0.0190(4) 0.0285(4) 0.0190(4) 0.0046(3) 0.0034(3) 0.0029(3)
O10 0.062(2) 0.0322(16) 0.067(2) 0.0191(14) 0.0169(16) -0.0064(14)
O11 0.068(2) 0.0378(17) 0.070(2) -0.0182(15) 0.0366(18) -0.0010(15)
O12 0.0525(19) 0.0461(17) 0.0353(16) -0.0008(13) -0.0119(14) -0.0137(14)
O20 0.0443(17) 0.0502(18) 0.0393(16) 0.0125(13) 0.0113(13) -0.0099(14)
O21 0.0219(15) 0.090(2) 0.0318(15) 0.0041(15) 0.0035(12) -0.0082(15)
O30 0.0493(18) 0.0444(17) 0.0377(16) -0.0142(13) 0.0057(14) 0.0072(14)
O31 0.0319(16) 0.0506(18) 0.0426(17) 0.0137(13) 0.0035(12) -0.0144(13)
O32 0.0445(16) 0.0365(15) 0.0249(14) 0.0128(12) -0.0008(12) -0.0048(13)
O33 0.076(2) 0.0365(16) 0.0351(16) -0.0006(13) 0.0170(15) 0.0106(15)
O34 0.0266(15) 0.0440(16) 0.0396(16) 0.0053(12) 0.0043(12) -0.0059(12)
O40 0.0358(16) 0.070(2) 0.0266(15) -0.0018(14) 0.0130(12) 0.0026(14)
O41 0.0372(16) 0.0534(18) 0.0579(19) 0.0214(15) 0.0148(14) 0.0229(15)
O42 0.0411(18) 0.0431(18) 0.068(2) -0.0047(15) -0.0019(15) -0.0116(15)
C1 0.040(2) 0.036(2) 0.0196(18) -0.0029(15) 0.0083(16) 0.0049(17)
C2 0.038(2) 0.040(2) 0.033(2) -0.0069(17) 0.0159(17) 0.0084(18)
C3 0.043(2) 0.031(2) 0.030(2) 0.0003(16) 0.0058(17) 0.0115(18)
C4 0.047(2) 0.0271(19) 0.0230(19) -0.0036(15) 0.0124(17) -0.0006(17)
C5 0.033(2) 0.034(2) 0.0228(19) -0.0076(15) 0.0050(15) -0.0013(17)
C10 0.033(2) 0.030(2) 0.037(2) 0.0034(16) 0.0068(17) -0.0001(17)
C11 0.040(2) 0.026(2) 0.042(2) -0.0019(17) 0.0127(18) -0.0016(17)
C12 0.037(2) 0.0239(18) 0.032(2) 0.0000(15) 0.0056(17) -0.0075(16)
C20 0.0252(19) 0.036(2) 0.0253(19) 0.0027(16) 0.0043(15) -0.0023(16)
C21 0.026(2) 0.054(2) 0.0222(19) 0.0067(17) 0.0106(16) 0.0017(18)
C30 0.0240(19) 0.038(2) 0.0188(18) 0.0034(16) 0.0006(14) -0.0021(16)
C31 0.036(2) 0.0267(18) 0.0200(18) 0.0052(14) 0.0026(15) -0.0064(16)
C32 0.0268(19) 0.0279(19) 0.0249(19) -0.0034(15) 0.0047(15) -0.0040(15)
C33 0.042(2) 0.030(2) 0.0188(18) 0.0071(15) 0.0060(16) 0.0033(17)
C34 0.033(2) 0.0270(18) 0.0202(18) 0.0036(14) 0.0062(15) 0.0009(16)
C40 0.0199(18) 0.035(2) 0.032(2) 0.0016(16) 0.0055(16) 0.0025(15)
C41 0.027(2) 0.039(2) 0.032(2) 0.0076(17) 0.0145(16) 0.0029(17)
C42 0.0238(19) 0.039(2) 0.031(2) 0.0080(17) 0.0031(15) 0.0023(17)

loop_
_atom_type_symbol
_atom_type_description
_atom_type_scat_dispersion_real
_atom_type_scat_dispersion_imag
_atom_type_scat_source
C C 0.0033 0.0016 'International Tables Vol C Tables 4.2.6.8 and 6.1.1.4'
H H 0.0000 0.0000 'International Tables Vol C Tables 4.2.6.8 and 6.1.1.4'
O O 0.0106 0.0060 'International Tables Vol C Tables 4.2.6.8 and 6.1.1.4'
S S 0.1246 0.1234 'International Tables Vol C Tables 4.2.6.8 and 6.1.1.4'
Mn Mn 0.3368 0.7283 'International Tables Vol C Tables 4.2.6.8 and 6.1.1.4'
Mo Mo -1.6832 0.6857 'International Tables Vol C Tables 4.2.6.8 and 6.1.1.4'

loop_
_geom_angle_atom_site_label_1
_geom_angle_atom_site_label_2
_geom_angle_atom_site_label_3
_geom_angle
_geom_angle_site_symmetry_1
_geom_angle_site_symmetry_3
_geom_angle_publ_flag
C12 Mn1 C11 89.14(18) . . ?
C12 Mn1 C10 92.62(16) . . ?
C11 Mn1 C10 91.54(17) . . ?
C12 Mn1 S1 94.28(11) . . ?
C11 Mn1 S1 106.02(12) . . ?
C10 Mn1 S1 161.20(13) . . ?
C12 Mn1 S2 164.10(13) . . ?
C11 Mn1 S2 105.99(13) . . ?
C10 Mn1 S2 91.82(12) . . ?
S1 Mn1 S2 77.12(3) . . ?
C12 Mn1 Mn3 131.77(12) . . ?
C11 Mn1 Mn3 71.17(12) . . ?
C10 Mn1 Mn3 130.15(12) . . ?
S1 Mn1 Mn3 53.27(2) . . ?
S2 Mn1 Mn3 52.49(3) . . ?
C12 Mn1 Mo1 108.13(12) . . ?
C11 Mn1 Mo1 155.55(12) . . ?
C10 Mn1 Mo1 104.43(13) . . ?
S1 Mn1 Mo1 56.78(2) . . ?
S2 Mn1 Mo1 55.97(2) . . ?
Mn3 Mn1 Mo1 84.385(18) . . ?
C32 Mn2 C33 89.03(15) . . ?
C32 Mn2 C34 87.88(15) . . ?
C33 Mn2 C34 90.36(16) . . ?
C32 Mn2 C30 93.50(15) . . ?
C33 Mn2 C30 177.45(15) . . ?
C34 Mn2 C30 89.40(16) . . ?
C32 Mn2 C31 92.05(15) . . ?
C33 Mn2 C31 90.31(16) . . ?
C34 Mn2 C31 179.32(16) . . ?
C30 Mn2 C31 89.93(15) . . ?
C32 Mn2 S1 176.61(11) . . ?
C33 Mn2 S1 88.74(10) . . ?
C34 Mn2 S1 94.69(10) . . ?
C30 Mn2 S1 88.76(10) . . ?
C31 Mn2 S1 85.41(10) . . ?
C42 Mn3 C41 90.35(16) . . ?
C42 Mn3 C40 93.24(17) . . ?
C41 Mn3 C40 91.87(16) . . ?
C42 Mn3 S2 106.85(13) . . ?
C41 Mn3 S2 88.16(11) . . ?
C40 Mn3 S2 159.91(12) . . ?
C42 Mn3 S1 105.61(12) . . ?
C41 Mn3 S1 161.50(12) . . ?
C40 Mn3 S1 96.42(11) . . ?
S2 Mn3 S1 78.40(3) . . ?
C42 Mn3 Mn1 151.70(13) . . ?
C41 Mn3 Mn1 108.05(12) . . ?
C40 Mn3 Mn1 107.05(11) . . ?
S2 Mn3 Mn1 54.23(3) . . ?
S1 Mn3 Mn1 53.66(2) . . ?
C21 Mo1 C20 80.31(14) . . ?
C21 Mo1 C2 92.40(15) . . ?
C20 Mo1 C2 87.63(15) . . ?
C21 Mo1 C1 126.36(14) . . ?
C20 Mo1 C1 82.66(14) . . ?
C2 Mo1 C1 36.29(13) . . ?
C21 Mo1 C3 88.43(15) . . ?
C20 Mo1 C3 122.15(15) . . ?
C2 Mo1 C3 36.04(13) . . ?
C1 Mo1 C3 59.69(13) . . ?
C21 Mo1 C4 117.81(15) . . ?
C20 Mo1 C4 141.04(13) . . ?
C2 Mo1 C4 59.19(14) . . ?
C1 Mo1 C4 58.62(13) . . ?
C3 Mo1 C4 35.26(13) . . ?
C21 Mo1 C5 146.94(15) . . ?
C20 Mo1 C5 112.45(13) . . ?
C2 Mo1 C5 59.35(14) . . ?
C1 Mo1 C5 35.23(13) . . ?
C3 Mo1 C5 58.74(13) . . ?
C4 Mo1 C5 34.71(12) . . ?
C21 Mo1 S2 127.15(12) . . ?
C20 Mo1 S2 80.75(10) . . ?
C2 Mo1 S2 135.35(10) . . ?
C1 Mo1 S2 99.21(9) . . ?
C3 Mo1 S2 142.31(10) . . ?
C4 Mo1 S2 107.71(10) . . ?
C5 Mo1 S2 85.72(9) . . ?
C21 Mo1 S1 86.03(10) . . ?
C20 Mo1 S1 131.72(11) . . ?
C2 Mo1 S1 139.34(10) . . ?
C1 Mo1 S1 139.27(10) . . ?
C3 Mo1 S1 103.33(10) . . ?
C4 Mo1 S1 85.85(9) . . ?
C5 Mo1 S1 104.07(9) . . ?
S2 Mo1 S1 71.40(3) . . ?
C21 Mo1 Mn1 76.97(11) . . ?
C20 Mo1 Mn1 80.82(10) . . ?
C2 Mo1 Mn1 165.42(11) . . ?
C1 Mo1 Mn1 148.29(9) . . ?
C3 Mo1 Mn1 150.59(9) . . ?
C4 Mo1 Mn1 134.71(10) . . ?
C5 Mo1 Mn1 133.67(9) . . ?
S2 Mo1 Mn1 51.48(2) . . ?
S1 Mo1 Mn1 50.94(2) . . ?
Mn3 S1 Mn1 73.07(3) . . ?
Mn3 S1 Mn2 126.83(4) . . ?
Mn1 S1 Mn2 128.13(4) . . ?
Mn3 S1 Mo1 102.93(3) . . ?
Mn1 S1 Mo1 72.28(3) . . ?
Mn2 S1 Mo1 128.97(4) . . ?
Mn3 S2 Mn1 73.28(3) . . ?
Mn3 S2 Mo1 104.56(3) . . ?
Mn1 S2 Mo1 72.55(3) . . ?
C5 C1 C2 108.4(3) . . ?
C5 C1 Mo1 75.1(2) . . ?
C2 C1 Mo1 71.3(2) . . ?
C3 C2 C1 107.2(3) . . ?
C3 C2 Mo1 72.9(2) . . ?
C1 C2 Mo1 72.4(2) . . ?
C4 C3 C2 108.2(3) . . ?
C4 C3 Mo1 74.6(2) . . ?
C2 C3 Mo1 71.1(2) . . ?
C5 C4 C3 108.3(3) . . ?
C5 C4 Mo1 72.7(2) . . ?
C3 C4 Mo1 70.1(2) . . ?
C4 C5 C1 107.9(3) . . ?
C4 C5 Mo1 72.6(2) . . ?
C1 C5 Mo1 69.7(2) . . ?
O10 C10 Mn1 177.7(4) . . ?
O11 C11 Mn1 173.2(4) . . ?
O12 C12 Mn1 177.2(4) . . ?
O20 C20 Mo1 176.7(3) . . ?
O21 C21 Mo1 175.0(3) . . ?
O30 C30 Mn2 179.7(4) . . ?
O31 C31 Mn2 178.9(4) . . ?
O32 C32 Mn2 177.3(3) . . ?
O33 C33 Mn2 178.4(3) . . ?
O34 C34 Mn2 175.6(3) . . ?
O40 C40 Mn3 178.0(3) . . ?
O41 C41 Mn3 177.6(3) . . ?
O42 C42 Mn3 178.4(3) . . ?

loop_
_geom_bond_atom_site_label_1
_geom_bond_atom_site_label_2
_geom_bond_distance
_geom_bond_site_symmetry_2
_geom_bond_publ_flag
Mn1 C12 1.790(4) . ?
Mn1 C11 1.797(4) . ?
Mn1 C10 1.808(4) . ?
Mn1 S1 2.3054(9) . ?
Mn1 S2 2.3195(9) . ?
Mn1 Mn3 2.7379(7) . ?
Mn1 Mo1 2.8280(6) . ?
Mn2 C32 1.836(4) . ?
Mn2 C33 1.871(4) . ?
Mn2 C34 1.879(4) . ?
Mn2 C30 1.880(4) . ?
Mn2 C31 1.885(4) . ?
Mn2 S1 2.4132(9) . ?
Mn3 C42 1.777(4) . ?
Mn3 C41 1.800(4) . ?
Mn3 C40 1.802(4) . ?
Mn3 S2 2.2675(10) . ?
Mn3 S1 2.2936(9) . ?
Mo1 C21 1.989(4) . ?
Mo1 C20 2.031(4) . ?
Mo1 C2 2.273(4) . ?
Mo1 C1 2.286(3) . ?
Mo1 C3 2.297(4) . ?
Mo1 C4 2.355(4) . ?
Mo1 C5 2.356(3) . ?
Mo1 S2 2.4569(9) . ?
Mo1 S1 2.4836(8) . ?
O10 C10 1.145(4) . ?
O11 C11 1.150(5) . ?
O12 C12 1.148(4) . ?
O20 C20 1.129(4) . ?
O21 C21 1.146(4) . ?
O30 C30 1.130(4) . ?
O31 C31 1.126(4) . ?
O32 C32 1.130(4) . ?
O33 C33 1.126(4) . ?
O34 C34 1.125(4) . ?
O40 C40 1.157(4) . ?
O41 C41 1.141(4) . ?
O42 C42 1.148(4) . ?
C1 C5 1.407(5) . ?
C1 C2 1.420(5) . ?
C2 C3 1.414(5) . ?
C3 C4 1.410(5) . ?
C4 C5 1.405(5) . ?
